data_7057381
loop_
_publ_author_name
'Gamekkanda, Janaka C.'
'Sinha, Abhijeet S.'
'Desper, John'
'\/Dakovi\'c, Marijana'
'Aaker\"oy, Christer B.'

_publ_section_title
;
 Competition between hydrogen bonds and halogen bonds: a structural study
;
_journal_issue 13
_journal_name_full 'New Journal of Chemistry'
_journal_page_first 10539
_journal_paper_doi 10.1039/C8NJ00537K
_journal_volume 42
_journal_year 2018
_chemical_formula_moiety 'C10 H10 I2 O2, C12 H12 N2'
_chemical_formula_sum 'C22 H22 I2 N2 O2'
_chemical_formula_weight 600.21
_space_group_crystal_system triclinic
_space_group_IT_number 2
_space_group_name_Hall '-P 1'
_space_group_name_H-M_alt 'P -1'
_symmetry_space_group_name_Hall '-P 1'
_symmetry_space_group_name_H-M 'P -1'
_atom_sites_solution_hydrogens geom
_atom_sites_solution_primary direct
_atom_sites_solution_secondary difmap
_audit_update_record
;
2018-01-29 deposited with the CCDC.
2018-04-16 downloaded from the CCDC.
;
_cell_angle_alpha 92.124(6)
_cell_angle_beta 97.154(6)
_cell_angle_gamma 109.722(6)
_cell_formula_units_Z 2
_cell_length_a 7.8440(14)
_cell_length_b 11.568(2)
_cell_length_c 12.755(2)
_cell_measurement_reflns_used 9877
_cell_measurement_temperature 120.(2)
_cell_measurement_theta_max 30.52
_cell_measurement_theta_min 2.37
_cell_volume 1077.1(3)
_computing_cell_refinement 'Bruker SAINT'
_computing_data_collection 'Bruker APEX2'
_computing_data_reduction 'Bruker SAINT'
_computing_molecular_graphics 'Bruker SHELXTL'
_computing_publication_material 'Bruker SHELXTL'
_computing_structure_refinement 'SHELXL-2014/7 (Sheldrick, 2014)'
_computing_structure_solution 'SHELXS-97 (Sheldrick 2008)'
_diffrn_ambient_temperature 120.(2)
_diffrn_measured_fraction_theta_full 'ACTA 50'
_diffrn_measured_fraction_theta_max 0.966
_diffrn_measurement_device_type 'Bruker APEX-II CCD'
_diffrn_measurement_method '\f and \w scans'
_diffrn_radiation_monochromator graphite
_diffrn_radiation_source 'Fine-focus sealed tube'
_diffrn_radiation_type MoK\a
_diffrn_radiation_wavelength 0.71073
_diffrn_reflns_av_R_equivalents 0.0327
_diffrn_reflns_av_unetI/netI 0.0319
_diffrn_reflns_limit_h_max 11
_diffrn_reflns_limit_h_min -11
_diffrn_reflns_limit_k_max 16
_diffrn_reflns_limit_k_min -16
_diffrn_reflns_limit_l_max 17
_diffrn_reflns_limit_l_min -18
_diffrn_reflns_number 22664
_diffrn_reflns_theta_full 'ACTA 50'
_diffrn_reflns_theta_max 30.59
_diffrn_reflns_theta_min 1.62
_exptl_absorpt_coefficient_mu 2.939
_exptl_absorpt_correction_T_max 0.80
_exptl_absorpt_correction_T_min 0.36
_exptl_absorpt_correction_type multi-scan
_exptl_absorpt_process_details SADABS
_exptl_crystal_colour colourless
_exptl_crystal_density_diffrn 1.851
_exptl_crystal_density_method 'not measured'
_exptl_crystal_description plate
_exptl_crystal_F_000 580
_exptl_crystal_size_max 0.440
_exptl_crystal_size_mid 0.380
_exptl_crystal_size_min 0.080
_refine_diff_density_max 1.735
_refine_diff_density_min -1.034
_refine_ls_extinction_method none
_refine_ls_goodness_of_fit_ref 1.043
_refine_ls_hydrogen_treatment constr
_refine_ls_matrix_type full
_refine_ls_number_parameters 296
_refine_ls_number_reflns 6403
_refine_ls_number_restraints 90
_refine_ls_restrained_S_all 1.037
_refine_ls_R_factor_all 0.0349
_refine_ls_R_factor_gt 0.0297
_refine_ls_shift/su_max 0.002
_refine_ls_shift/su_mean 0.000
_refine_ls_structure_factor_coef Fsqd
_refine_ls_weighting_details 'w=1/[\s^2^(Fo^2^)+(0.0317P)^2^+1.7057P] where P=(Fo^2^+2Fc^2^)/3'
_refine_ls_weighting_scheme calc
_refine_ls_wR_factor_gt 0.0706
_refine_ls_wR_factor_ref 0.0734
_reflns_number_gt 5625
_reflns_number_total 6403
_reflns_threshold_expression 'I > 2\s(I)'
_cod_data_source_file c8nj00537k2.cif
_cod_data_source_block D1A5
_cod_depositor_comments 'Adding full bibliography for 7057378--7057386.cif.'
_cod_database_code 7057381

loop_
_space_group_symop_operation_xyz
'x, y, z'
'-x, -y, -z'

loop_
_atom_site_type_symbol
_atom_site_label
_atom_site_fract_x
_atom_site_fract_y
_atom_site_fract_z
_atom_site_U_iso_or_equiv
_atom_site_adp_type
_atom_site_calc_flag
_atom_site_refinement_flags_adp
_atom_site_refinement_flags_occupancy
_atom_site_refinement_flags_posn
_atom_site_occupancy
_atom_site_disorder_assembly
_atom_site_disorder_group
C C11 -0.2177(3) 0.1235(2) 0.7029(2) 0.0155(5) Uani d . . . 1.0 . .
O O11 -0.3800(2) 0.14212(19) 0.65594(15) 0.0191(4) Uani d . . . 1.0 . .
H H11 -0.364 0.1708 0.597 0.023 Uiso calc U . R 1.0 . .
C C12 -0.0573(4) 0.2468(3) 0.7228(2) 0.0180(5) Uani d . . . 1.0 . .
H H12A -0.0404 0.2855 0.6551 0.022 Uiso calc U . R 1.0 . .
H H12B -0.0863 0.3031 0.7723 0.022 Uiso calc U . R 1.0 . .
C C13 0.1196(4) 0.2286(3) 0.7694(2) 0.0184(5) Uani d . . . 1.0 . .
H H13A 0.1055 0.1961 0.8397 0.022 Uiso calc U . R 1.0 . .
H H13B 0.2202 0.3093 0.7797 0.022 Uiso calc U . R 1.0 . .
C C14 0.1709(3) 0.1395(3) 0.6980(2) 0.0182(5) Uani d . . . 1.0 . .
O O14 0.3219(3) 0.1165(2) 0.75651(16) 0.0253(5) Uani d . . . 1.0 . .
H H14 0.4036 0.1236 0.7179 0.03 Uiso calc U . R 1.0 . .
C C15 0.0104(4) 0.0176(3) 0.6742(2) 0.0181(5) Uani d . . . 1.0 . .
H H15A 0.0401 -0.0361 0.6225 0.022 Uiso calc U . R 1.0 . .
H H15B -0.0062 -0.0246 0.7403 0.022 Uiso calc U . R 1.0 . .
C C16 -0.1685(4) 0.0343(2) 0.6298(2) 0.0169(5) Uani d . . . 1.0 . .
H H16A -0.2683 -0.0468 0.6206 0.02 Uiso calc U . R 1.0 . .
H H16B -0.1576 0.0665 0.5592 0.02 Uiso calc U . R 1.0 . .
C C21 -0.2517(3) 0.0721(3) 0.8051(2) 0.0181(5) Uani d . . . 1.0 . .
C C22 -0.2580(4) 0.0349(3) 0.8917(2) 0.0209(5) Uani d . . . 1.0 . .
I I1 -0.27074(2) -0.02594(2) 1.03645(2) 0.02103(6) Uani d . . . 1.0 . .
C C31 0.2175(4) 0.1972(3) 0.5997(2) 0.0191(5) Uani d . . . 1.0 . .
C C32 0.2397(4) 0.2486(3) 0.5198(2) 0.0205(5) Uani d . . . 1.0 . .
I I2 0.26393(2) 0.33295(2) 0.38425(2) 0.01993(5) Uani d . . . 1.0 . .
N N41A 0.2977(11) 0.4489(6) 0.1987(4) 0.0257(18) Uani d . P D 0.681(4) A 1
C C42A 0.2311(16) 0.3877(5) 0.1040(5) 0.049(3) Uani d . P D 0.681(4) A 1
H H42A 0.1774 0.3005 0.1003 0.059 Uiso calc U P R 0.681(4) A 1
C C43A 0.2359(10) 0.4446(4) 0.0105(4) 0.0415(17) Uani d . P D 0.681(4) A 1
H H43A 0.1902 0.397 -0.0558 0.05 Uiso calc U P R 0.681(4) A 1
C C44A 0.3083(8) 0.5719(4) 0.0147(3) 0.0331(11) Uani d . P D 0.681(4) A 1
C C45A 0.3714(7) 0.6358(4) 0.1137(3) 0.0232(11) Uani d . P D 0.681(4) A 1
H H45A 0.4219 0.7233 0.12 0.028 Uiso calc U P R 0.681(4) A 1
C C46A 0.361(2) 0.5721(6) 0.2025(4) 0.0223(10) Uani d . P D 0.681(4) A 1
H H46A 0.3994 0.6175 0.27 0.027 Uiso calc U P R 0.681(4) A 1
C C47A 0.3103(9) 0.6453(5) -0.0824(3) 0.0464(14) Uani d . P D 0.681(4) A 1
H H47A 0.2459 0.7039 -0.0706 0.056 Uiso calc U P R 0.681(4) A 1
H H47B 0.4391 0.6946 -0.0874 0.056 Uiso calc U P R 0.681(4) A 1
N N41B 0.257(3) 0.4511(14) 0.2010(8) 0.0257(18) Uani d . P D 0.319(4) A 2
C C42B 0.174(4) 0.3787(10) 0.1130(11) 0.049(3) Uani d . P D 0.319(4) A 2
H H42B 0.1329 0.292 0.1168 0.059 Uiso calc U P R 0.319(4) A 2
C C43B 0.145(2) 0.4240(7) 0.0162(8) 0.0415(17) Uani d . P D 0.319(4) A 2
H H43B 0.0753 0.3697 -0.0436 0.05 Uiso calc U P R 0.319(4) A 2
C C44B 0.2172(17) 0.5496(7) 0.0076(6) 0.0331(11) Uani d . P D 0.319(4) A 2
C C45B 0.3174(18) 0.6237(9) 0.0974(7) 0.0232(11) Uani d . P D 0.319(4) A 2
H H45B 0.368 0.7105 0.0951 0.028 Uiso calc U P R 0.319(4) A 2
C C46B 0.343(5) 0.5707(14) 0.1896(9) 0.0223(10) Uani d . P D 0.319(4) A 2
H H46B 0.4252 0.6209 0.248 0.027 Uiso calc U P R 0.319(4) A 2
C C47B 0.1840(19) 0.6096(10) -0.0940(7) 0.0464(14) Uani d . P D 0.319(4) A 2
H H47C 0.1816 0.6932 -0.0771 0.056 Uiso calc U P R 0.319(4) A 2
H H47D 0.0658 0.5595 -0.1367 0.056 Uiso calc U P R 0.319(4) A 2
N N51A 0.297(4) 0.7626(8) -0.4688(5) 0.0181(15) Uani d . P D 0.681(4) A 1
C C52A 0.331(3) 0.8272(6) -0.3754(6) 0.018(2) Uani d . P D 0.681(4) A 1
H H52A 0.3709 0.9145 -0.3738 0.021 Uiso calc U P R 0.681(4) A 1
C C53A 0.3114(9) 0.7734(4) -0.2806(5) 0.0252(14) Uani d . P D 0.681(4) A 1
H H53A 0.3404 0.8231 -0.2155 0.03 Uiso calc U P R 0.681(4) A 1
C C54A 0.2488(7) 0.6462(4) -0.2817(3) 0.0267(10) Uani d . P D 0.681(4) A 1
C C55A 0.2117(8) 0.5790(5) -0.3789(3) 0.0238(10) Uani d . P D 0.681(4) A 1
H H55A 0.1661 0.4914 -0.3833 0.029 Uiso calc U P R 0.681(4) A 1
C C56A 0.241(2) 0.6392(7) -0.4687(3) 0.0213(8) Uani d . P D 0.681(4) A 1
H H56A 0.2208 0.5916 -0.5343 0.026 Uiso calc U P R 0.681(4) A 1
C C57A 0.2291(8) 0.5754(5) -0.1827(4) 0.0420(12) Uani d . P D 0.681(4) A 1
H H57A 0.0969 0.5337 -0.1804 0.05 Uiso calc U P R 0.681(4) A 1
H H57B 0.2835 0.5103 -0.1906 0.05 Uiso calc U P R 0.681(4) A 1
N N51B 0.304(8) 0.7503(18) -0.4636(10) 0.0181(15) Uani d . P D 0.319(4) A 2
C C52B 0.356(6) 0.8286(13) -0.3771(13) 0.018(2) Uani d . P D 0.319(4) A 2
H H52B 0.3952 0.9145 -0.3855 0.021 Uiso calc U P R 0.319(4) A 2
C C53B 0.357(3) 0.7911(8) -0.2755(11) 0.0252(14) Uani d . P D 0.319(4) A 2
H H53B 0.3891 0.8499 -0.2159 0.03 Uiso calc U P R 0.319(4) A 2
C C54B 0.3094(15) 0.6666(8) -0.2617(7) 0.0267(10) Uani d . P D 0.319(4) A 2
C C55B 0.248(2) 0.5852(11) -0.3517(7) 0.0238(10) Uani d . P D 0.319(4) A 2
H H55B 0.2125 0.4989 -0.3458 0.029 Uiso calc U P R 0.319(4) A 2
C C56B 0.238(6) 0.6297(17) -0.4493(7) 0.0213(8) Uani d . P D 0.319(4) A 2
H H56B 0.1823 0.5728 -0.5097 0.026 Uiso calc U P R 0.319(4) A 2
C C57B 0.3456(17) 0.6161(10) -0.1553(7) 0.0420(12) Uani d . P D 0.319(4) A 2
H H57C 0.4626 0.6711 -0.1144 0.05 Uiso calc U P R 0.319(4) A 2
H H57D 0.3535 0.5331 -0.1668 0.05 Uiso calc U P R 0.319(4) A 2

loop_
_atom_site_aniso_label
_atom_site_aniso_U_11
_atom_site_aniso_U_22
_atom_site_aniso_U_33
_atom_site_aniso_U_12
_atom_site_aniso_U_13
_atom_site_aniso_U_23
C11 0.0128(10) 0.0223(12) 0.0147(11) 0.0090(9) 0.0038(9) 0.0064(9)
O11 0.0140(8) 0.0313(11) 0.0168(9) 0.0118(8) 0.0050(7) 0.0122(8)
C12 0.0172(11) 0.0224(13) 0.0160(11) 0.0074(10) 0.0057(9) 0.0042(10)
C13 0.0150(11) 0.0265(13) 0.0139(11) 0.0067(10) 0.0036(9) 0.0028(10)
C14 0.0147(11) 0.0311(14) 0.0124(11) 0.0113(10) 0.0037(9) 0.0079(10)
O14 0.0168(9) 0.0510(14) 0.0153(9) 0.0186(9) 0.0063(7) 0.0138(9)
C15 0.0183(12) 0.0247(13) 0.0161(11) 0.0117(10) 0.0069(9) 0.0061(10)
C16 0.0169(11) 0.0216(12) 0.0148(11) 0.0089(10) 0.0044(9) 0.0034(9)
C21 0.0138(11) 0.0255(13) 0.0180(12) 0.0095(10) 0.0051(9) 0.0048(10)
C22 0.0186(12) 0.0296(14) 0.0181(12) 0.0111(11) 0.0063(10) 0.0084(11)
I1 0.01817(9) 0.03563(11) 0.01412(8) 0.01346(7) 0.00567(6) 0.01098(7)
C31 0.0142(11) 0.0292(14) 0.0161(12) 0.0095(10) 0.0037(9) 0.0035(10)
C32 0.0190(12) 0.0301(14) 0.0157(12) 0.0114(11) 0.0053(10) 0.0053(10)
I2 0.02646(10) 0.02165(9) 0.01369(8) 0.01009(7) 0.00385(6) 0.00647(6)
N41A 0.038(5) 0.0236(13) 0.0156(12) 0.0121(19) 0.0012(16) 0.0052(10)
C42A 0.100(9) 0.0190(18) 0.023(2) 0.016(3) 0.002(3) 0.0055(14)
C43A 0.078(5) 0.025(2) 0.0132(16) 0.008(3) 0.004(3) -0.0010(15)
C44A 0.039(3) 0.029(2) 0.0157(16) -0.006(2) -0.007(2) 0.0096(16)
C45A 0.025(3) 0.0208(17) 0.0164(19) 0.002(2) -0.0071(18) 0.0035(14)
C46A 0.027(3) 0.0260(14) 0.0133(17) 0.0094(13) 0.000(2) 0.0029(13)
C47A 0.058(3) 0.038(3) 0.021(2) -0.010(2) -0.005(2) 0.0077(19)
N41B 0.038(5) 0.0236(13) 0.0156(12) 0.0121(19) 0.0012(16) 0.0052(10)
C42B 0.100(9) 0.0190(18) 0.023(2) 0.016(3) 0.002(3) 0.0055(14)
C43B 0.078(5) 0.025(2) 0.0132(16) 0.008(3) 0.004(3) -0.0010(15)
C44B 0.039(3) 0.029(2) 0.0157(16) -0.006(2) -0.007(2) 0.0096(16)
C45B 0.025(3) 0.0208(17) 0.0164(19) 0.002(2) -0.0071(18) 0.0035(14)
C46B 0.027(3) 0.0260(14) 0.0133(17) 0.0094(13) 0.000(2) 0.0029(13)
C47B 0.058(3) 0.038(3) 0.021(2) -0.010(2) -0.005(2) 0.0077(19)
N51A 0.019(2) 0.021(2) 0.0175(12) 0.011(3) 0.0030(16) 0.0076(10)
C52A 0.014(6) 0.0167(12) 0.0227(13) 0.0053(13) 0.0042(14) 0.0047(10)
C53A 0.026(4) 0.025(2) 0.0161(15) -0.001(2) 0.000(2) 0.0010(15)
C54A 0.022(3) 0.028(2) 0.014(2) -0.008(2) -0.0098(18) 0.0087(17)
C55A 0.025(3) 0.0179(15) 0.024(3) 0.0034(17) -0.006(2) 0.0094(19)
C56A 0.0238(15) 0.0215(19) 0.018(2) 0.0072(18) 0.002(3) 0.0041(18)
C57A 0.038(2) 0.043(3) 0.030(2) -0.006(2) 0.002(2) 0.017(2)
N51B 0.019(2) 0.021(2) 0.0175(12) 0.011(3) 0.0030(16) 0.0076(10)
C52B 0.014(6) 0.0167(12) 0.0227(13) 0.0053(13) 0.0042(14) 0.0047(10)
C53B 0.026(4) 0.025(2) 0.0161(15) -0.001(2) 0.000(2) 0.0010(15)
C54B 0.022(3) 0.028(2) 0.014(2) -0.008(2) -0.0098(18) 0.0087(17)
C55B 0.025(3) 0.0179(15) 0.024(3) 0.0034(17) -0.006(2) 0.0094(19)
C56B 0.0238(15) 0.0215(19) 0.018(2) 0.0072(18) 0.002(3) 0.0041(18)
C57B 0.038(2) 0.043(3) 0.030(2) -0.006(2) 0.002(2) 0.017(2)

loop_
_atom_type_symbol
_atom_type_description
_atom_type_scat_dispersion_real
_atom_type_scat_dispersion_imag
_atom_type_scat_source
C C 0.0033 0.0016 'International Tables Vol C Tables 4.2.6.8 and 6.1.1.4'
H H 0.0000 0.0000 'International Tables Vol C Tables 4.2.6.8 and 6.1.1.4'
N N 0.0061 0.0033 'International Tables Vol C Tables 4.2.6.8 and 6.1.1.4'
O O 0.0106 0.0060 'International Tables Vol C Tables 4.2.6.8 and 6.1.1.4'
I I -0.4742 1.8119 'International Tables Vol C Tables 4.2.6.8 and 6.1.1.4'

loop_
_geom_angle_atom_site_label_1
_geom_angle_atom_site_label_2
_geom_angle_atom_site_label_3
_geom_angle_site_symmetry_3
_geom_angle
O11 C11 C21 . 107.9(2)
O11 C11 C12 . 110.3(2)
C21 C11 C12 . 108.9(2)
O11 C11 C16 . 110.3(2)
C21 C11 C16 . 110.3(2)
C12 C11 C16 . 109.2(2)
C11 O11 H11 . 109.5
C13 C12 C11 . 111.3(2)
C13 C12 H12A . 109.4
C11 C12 H12A . 109.4
C13 C12 H12B . 109.4
C11 C12 H12B . 109.4
H12A C12 H12B . 108.0
C12 C13 C14 . 112.3(2)
C12 C13 H13A . 109.1
C14 C13 H13A . 109.1
C12 C13 H13B . 109.1
C14 C13 H13B . 109.1
H13A C13 H13B . 107.9
O14 C14 C31 . 112.2(2)
O14 C14 C15 . 108.5(2)
C31 C14 C15 . 111.0(2)
O14 C14 C13 . 106.8(2)
C31 C14 C13 . 108.5(2)
C15 C14 C13 . 109.7(2)
C14 O14 H14 . 109.5
C16 C15 C14 . 113.0(2)
C16 C15 H15A . 109.0
C14 C15 H15A . 109.0
C16 C15 H15B . 109.0
C14 C15 H15B . 109.0
H15A C15 H15B . 107.8
C15 C16 C11 . 112.0(2)
C15 C16 H16A . 109.2
C11 C16 H16A . 109.2
C15 C16 H16B . 109.2
C11 C16 H16B . 109.2
H16A C16 H16B . 107.9
C22 C21 C11 . 172.5(3)
C21 C22 I1 . 179.3(3)
C22 I1 O14 2_557 175.12(9)
C32 C31 C14 . 172.9(3)
C31 C32 I2 . 177.3(2)
C32 I2 N41B . 173.2(5)
C32 I2 N41A . 179.9(2)
C42A N41A C46A . 117.2(3)
C42A N41A I2 . 122.3(3)
C46A N41A I2 . 119.9(4)
N41A C42A C43A . 123.3(3)
N41A C42A H42A . 118.3
C43A C42A H42A . 118.3
C42A C43A C44A . 119.1(3)
C42A C43A H43A . 120.5
C44A C43A H43A . 120.5
C43A C44A C45A . 117.6(3)
C43A C44A C47A . 123.8(3)
C45A C44A C47A . 118.4(3)
C46A C45A C44A . 119.5(3)
C46A C45A H45A . 120.2
C44A C45A H45A . 120.2
N41A C46A C45A . 123.1(4)
N41A C46A H46A . 118.5
C45A C46A H46A . 118.5
C57A C47A C44A . 116.6(4)
C57A C47A H47A . 108.1
C44A C47A H47A . 108.1
C57A C47A H47B . 108.1
C44A C47A H47B . 108.1
H47A C47A H47B . 107.3
C42B N41B C46B . 116.8(5)
C42B N41B I2 . 115.7(7)
C46B N41B I2 . 127.2(6)
N41B C42B C43B . 122.9(5)
N41B C42B H42B . 118.5
C43B C42B H42B . 118.5
C42B C43B C44B . 119.1(4)
C42B C43B H43B . 120.5
C44B C43B H43B . 120.5
C45B C44B C43B . 117.6(4)
C45B C44B C47B . 119.1(5)
C43B C44B C47B . 123.2(5)
C46B C45B C44B . 119.4(4)
C46B C45B H45B . 120.3
C44B C45B H45B . 120.3
N41B C46B C45B . 122.9(6)
N41B C46B H46B . 118.6
C45B C46B H46B . 118.6
C44B C47B C57B . 105.9(10)
C44B C47B H47C . 110.6
C57B C47B H47C . 110.6
C44B C47B H47D . 110.6
C57B C47B H47D . 110.6
H47C C47B H47D . 108.7
C52A N51A C56A . 117.1(3)
N51A C52A C53A . 123.2(3)
N51A C52A H52A . 118.4
C53A C52A H52A . 118.4
C52A C53A C54A . 119.2(3)
C52A C53A H53A . 120.4
C54A C53A H53A . 120.4
C55A C54A C53A . 117.6(3)
C55A C54A C57A . 117.8(3)
C53A C54A C57A . 124.5(4)
C56A C55A C54A . 119.6(3)
C56A C55A H55A . 120.2
C54A C55A H55A . 120.2
N51A C56A C55A . 123.3(4)
N51A C56A H56A . 118.4
C55A C56A H56A . 118.4
C47A C57A C54A . 117.0(4)
C47A C57A H57A . 108.0
C54A C57A H57A . 108.0
C47A C57A H57B . 108.0
C54A C57A H57B . 108.0
H57A C57A H57B . 107.3
C52B N51B C56B . 117.0(4)
N51B C52B C53B . 123.2(4)
N51B C52B H52B . 118.4
C53B C52B H52B . 118.4
C52B C53B C54B . 119.1(4)
C52B C53B H53B . 120.4
C54B C53B H53B . 120.4
C55B C54B C53B . 117.5(4)
C55B C54B C57B . 118.4(5)
C53B C54B C57B . 123.6(5)
C56B C55B C54B . 119.6(4)
C56B C55B H55B . 120.2
C54B C55B H55B . 120.2
N51B C56B C55B . 123.0(6)
N51B C56B H56B . 118.5
C55B C56B H56B . 118.5
C54B C57B C47B . 107.4(10)
C54B C57B H57C . 110.2
C47B C57B H57C . 110.2
C54B C57B H57D . 110.2
C47B C57B H57D . 110.2
H57C C57B H57D . 108.5

loop_
_geom_bond_atom_site_label_1
_geom_bond_atom_site_label_2
_geom_bond_site_symmetry_2
_geom_bond_distance
C11 O11 . 1.425(3)
C11 C21 . 1.471(4)
C11 C12 . 1.537(4)
C11 C16 . 1.540(4)
O11 H11 . 0.84
C12 C13 . 1.525(4)
C12 H12A . 0.99
C12 H12B . 0.99
C13 C14 . 1.535(4)
C13 H13A . 0.99
C13 H13B . 0.99
C14 O14 . 1.428(3)
C14 C31 . 1.470(4)
C14 C15 . 1.530(4)
O14 H14 . 0.84
C15 C16 . 1.523(4)
C15 H15A . 0.99
C15 H15B . 0.99
C16 H16A . 0.99
C16 H16B . 0.99
C21 C22 . 1.201(4)
C22 I1 . 2.002(3)
I1 O14 2_557 2.901(2)
C31 C32 . 1.201(4)
C32 I2 . 2.014(3)
I2 N41B . 2.755(8)
I2 N41A . 2.761(4)
N41A C42A . 1.328(4)
N41A C46A . 1.339(4)
C42A C43A . 1.382(4)
C42A H42A . 0.95
C43A C44A . 1.384(4)
C43A H43A . 0.95
C44A C45A . 1.384(4)
C44A C47A . 1.527(4)
C45A C46A . 1.371(4)
C45A H45A . 0.95
C46A H46A . 0.95
C47A C57A . 1.439(7)
C47A H47A . 0.99
C47A H47B . 0.99
N41B C42B . 1.329(4)
N41B C46B . 1.341(5)
C42B C43B . 1.382(4)
C42B H42B . 0.95
C43B C44B . 1.385(5)
C43B H43B . 0.95
C44B C45B . 1.382(5)
C44B C47B . 1.527(5)
C45B C46B . 1.370(5)
C45B H45B . 0.95
C46B H46B . 0.95
C47B C57B . 1.553(19)
C47B H47C . 0.99
C47B H47D . 0.99
N51A C52A . 1.330(4)
N51A C56A . 1.344(4)
C52A C53A . 1.382(4)
C52A H52A . 0.95
C53A C54A . 1.383(4)
C53A H53A . 0.95
C54A C55A . 1.384(4)
C54A C57A . 1.526(4)
C55A C56A . 1.366(4)
C55A H55A . 0.95
C56A H56A . 0.95
C57A H57A . 0.99
C57A H57B . 0.99
N51B C52B . 1.330(4)
N51B C56B . 1.343(4)
C52B C53B . 1.382(4)
C52B H52B . 0.95
C53B C54B . 1.385(5)
C53B H53B . 0.95
C54B C55B . 1.383(5)
C54B C57B . 1.529(5)
C55B C56B . 1.368(5)
C55B H55B . 0.95
C56B H56B . 0.95
C57B H57C . 0.99
C57B H57D . 0.99

loop_
_geom_hbond_atom_site_label_D
_geom_hbond_atom_site_label_H
_geom_hbond_atom_site_label_A
_geom_hbond_site_symmetry_A
_geom_hbond_distance_DH
_geom_hbond_distance_HA
_geom_hbond_distance_DA
_geom_hbond_angle_DHA
O11 H11 N51A 2_565 0.84 1.89 2.726(7) 172.9
O11 H11 N51B 2_565 0.84 1.99 2.831(12) 174.7
O14 H14 O11 1_655 0.84 1.91 2.740(3) 168.7

loop_
_geom_torsion_atom_site_label_1
_geom_torsion_atom_site_label_2
_geom_torsion_atom_site_label_3
_geom_torsion_atom_site_label_4
_geom_torsion
O11 C11 C12 C13 -178.0(2)
C21 C11 C12 C13 63.9(3)
C16 C11 C12 C13 -56.6(3)
C11 C12 C13 C14 57.6(3)
C12 C13 C14 O14 -171.8(2)
C12 C13 C14 C31 67.0(3)
C12 C13 C14 C15 -54.4(3)
O14 C14 C15 C16 169.5(2)
C31 C14 C15 C16 -66.7(3)
C13 C14 C15 C16 53.1(3)
C14 C15 C16 C11 -55.1(3)
O11 C11 C16 C15 176.7(2)
C21 C11 C16 C15 -64.2(3)
C12 C11 C16 C15 55.3(3)
C46A N41A C42A C43A 4.7(17)
I2 N41A C42A C43A 175.7(7)
N41A C42A C43A C44A -2.1(15)
C42A C43A C44A C45A -0.4(11)
C42A C43A C44A C47A -176.1(8)
C43A C44A C45A C46A 0.1(12)
C47A C44A C45A C46A 176.0(11)
C42A N41A C46A C45A -5.(2)
I2 N41A C46A C45A -176.3(11)
C44A C45A C46A N41A 3.(2)
C43A C44A C47A C57A 0.8(10)
C45A C44A C47A C57A -174.8(6)
C46B N41B C42B C43B -12.(4)
I2 N41B C42B C43B 174.(2)
N41B C42B C43B C44B 5.(4)
C42B C43B C44B C45B 0.(3)
C42B C43B C44B C47B -177.(2)
C43B C44B C45B C46B 1.(3)
C47B C44B C45B C46B 178.(2)
C42B N41B C46B C45B 13.(5)
I2 N41B C46B C45B -173.(2)
C44B C45B C46B N41B -8.(5)
C45B C44B C47B C57B 90.6(14)
C43B C44B C47B C57B -92.5(15)
C56A N51A C52A C53A 0.(3)
N51A C52A C53A C54A -2.(2)
C52A C53A C54A C55A 1.0(12)
C52A C53A C54A C57A 177.0(10)
C53A C54A C55A C56A 1.3(12)
C57A C54A C55A C56A -175.0(10)
C52A N51A C56A C55A 2.(3)
C54A C55A C56A N51A -3.(2)
C44A C47A C57A C54A -173.5(5)
C55A C54A C57A C47A 164.9(6)
C53A C54A C57A C47A -11.1(9)
C56B N51B C52B C53B 4.(8)
N51B C52B C53B C54B 3.(6)
C52B C53B C54B C55B -6.(3)
C52B C53B C54B C57B 166.(3)
C53B C54B C55B C56B 1.(3)
C57B C54B C55B C56B -171.(2)
C52B N51B C56B C55B -10.(7)
C54B C55B C56B N51B 7.(5)
C55B C54B C57B C47B -103.9(13)
C53B C54B C57B C47B 84.7(16)
C44B C47B C57B C54B 175.7(5)
